data_7233679
loop_
_publ_author_name
'Joydeep Dhar'
'N. Venkatramaiah'
'Anitha A.'
'Satish Patil'

_publ_section_title
;
 Photophysical, electrochemical and solid state properties of
 diketopyrrolopyrrole based molecular materials: importance of the donor
 group
;
_journal_name_full 'Journal of Materials Chemistry C'
_journal_page_first 3457
_journal_page_last 3466
_journal_paper_doi 10.1039/C3TC32251C
_journal_volume 2
_journal_year 2014
_chemical_formula_sum 'C26 H32 N2 O2 S2'
_chemical_formula_weight 468.19
_space_group_IT_number 14
_space_group_name_Hall '-P 2ybc'
_space_group_name_H-M_alt 'P 1 21/c 1'
_symmetry_cell_setting monoclinic
_symmetry_space_group_name_H-M 'P 1 21/c 1'
_atom_sites_solution_hydrogens geom
_atom_sites_solution_primary direct
_atom_sites_solution_secondary difmap
_cell_angle_alpha 90.00
_cell_angle_beta 97.355(4)
_cell_angle_gamma 90.00
_cell_formula_units_Z 2
_cell_length_a 14.682(4)
_cell_length_b 5.3913(13)
_cell_length_c 15.704(4)
_cell_measurement_temperature 273(2)
_cell_volume 1232.8(5)
_computing_structure_refinement 'SHELXL-97 (Sheldrick, 1997)'
_diffrn_ambient_temperature 273(2)
_diffrn_measured_fraction_theta_full 0.998
_diffrn_measured_fraction_theta_max 0.998
_diffrn_radiation_monochromator graphite
_diffrn_radiation_source 'fine-focus sealed tube'
_diffrn_radiation_type MoK\a
_diffrn_radiation_wavelength 0.71073
_diffrn_reflns_av_R_equivalents 0.0326
_diffrn_reflns_av_sigmaI/netI 0.0372
_diffrn_reflns_limit_h_max 18
_diffrn_reflns_limit_h_min -17
_diffrn_reflns_limit_k_max 6
_diffrn_reflns_limit_k_min -6
_diffrn_reflns_limit_l_max 19
_diffrn_reflns_limit_l_min -19
_diffrn_reflns_number 9343
_diffrn_reflns_theta_full 26.37
_diffrn_reflns_theta_max 26.37
_diffrn_reflns_theta_min 1.40
_exptl_absorpt_coefficient_mu 0.249
_exptl_crystal_density_diffrn 1.297
_exptl_crystal_density_method 'not measured'
_exptl_crystal_F_000 552
_refine_diff_density_max 0.204
_refine_diff_density_min -0.233
_refine_diff_density_rms 0.043
_refine_ls_extinction_method none
_refine_ls_goodness_of_fit_ref 1.040
_refine_ls_hydrogen_treatment mixed
_refine_ls_matrix_type full
_refine_ls_number_parameters 146
_refine_ls_number_reflns 2518
_refine_ls_number_restraints 0
_refine_ls_restrained_S_all 1.040
_refine_ls_R_factor_all 0.0928
_refine_ls_R_factor_gt 0.0542
_refine_ls_shift/su_max 0.005
_refine_ls_shift/su_mean 0.001
_refine_ls_structure_factor_coef Fsqd
_refine_ls_weighting_details 'calc w=1/[\s^2^(Fo^2^)+(0.0583P)^2^+0.4680P] where P=(Fo^2^+2Fc^2^)/3'
_refine_ls_weighting_scheme calc
_refine_ls_wR_factor_gt 0.1217
_refine_ls_wR_factor_ref 0.1412
_reflns_number_gt 1641
_reflns_number_total 2518
_reflns_threshold_expression >2sigma(I)
_cod_data_source_file J-Mater-Chem-C-2014-2-3457-2.cif
_cod_data_source_block 2
_cod_depositor_comments
;
The following automatic conversions were performed:

data item '_symmetry_cell_setting' value 'Monoclinic' was changed to
'monoclinic' in accordance with the built-in table derived from the
CIF Core dictionary named 'cif_core.dic' version 2.4.5 last updated
on 2014-11-21.

Automatic conversion script
Id: cif_fix_values 6909 2019-04-08 15:41:33Z antanas 
;
_cod_original_sg_symbol_H-M 'P 21/c'
_cod_database_code 7233679

loop_
_symmetry_equiv_pos_as_xyz
'x, y, z'
'-x, y+1/2, -z+1/2'
'-x, -y, -z'
'x, -y-1/2, z-1/2'

loop_
_atom_site_label
_atom_site_type_symbol
_atom_site_fract_x
_atom_site_fract_y
_atom_site_fract_z
_atom_site_U_iso_or_equiv
_atom_site_adp_type
_atom_site_occupancy
_atom_site_symmetry_multiplicity
_atom_site_calc_flag
_atom_site_refinement_flags
_atom_site_disorder_assembly
_atom_site_disorder_group
N2 N 0.40617(13) 0.6665(4) 0.90248(11) 0.0443(5) Uani 1 1 d . . .
S1 S 0.27627(5) 1.09280(17) 0.97653(5) 0.0723(3) Uani 1 1 d . . .
O1 O 0.46234(13) 0.3680(4) 0.81659(10) 0.0599(5) Uani 1 1 d . . .
C4 C 0.41880(16) 0.7400(5) 0.98833(13) 0.0422(6) Uani 1 1 d . . .
C12 C 0.46300(16) 0.4637(5) 0.88713(14) 0.0454(6) Uani 1 1 d . . .
C15 C 0.48566(15) 0.5856(5) 1.02936(13) 0.0423(6) Uani 1 1 d . . .
C1 C 0.37102(16) 0.9355(5) 1.02570(15) 0.0453(6) Uani 1 1 d . . .
C2 C 0.39358(17) 1.0235(5) 1.10849(15) 0.0491(6) Uani 1 1 d . . .
H2 H 0.4423 0.9625 1.1463 0.059 Uiso 1 1 calc R . .
C7 C 0.25512(17) 0.6641(5) 0.80966(15) 0.0537(7) Uani 1 1 d . . .
H7A H 0.2217 0.6844 0.8586 0.064 Uiso 1 1 calc R . .
H7B H 0.2617 0.4878 0.7997 0.064 Uiso 1 1 calc R . .
C6 C 0.34938(16) 0.7809(5) 0.82938(14) 0.0481(6) Uani 1 1 d . . .
H6A H 0.3811 0.7678 0.7790 0.058 Uiso 1 1 calc R . .
H6B H 0.3421 0.9559 0.8413 0.058 Uiso 1 1 calc R . .
C9 C 0.1067(2) 0.6710(7) 0.70547(19) 0.0737(9) Uani 1 1 d . . .
H9A H 0.0702 0.6934 0.7522 0.088 Uiso 1 1 calc R . .
H9B H 0.1130 0.4942 0.6964 0.088 Uiso 1 1 calc R . .
C3 C 0.33570(19) 1.2133(6) 1.12939(17) 0.0596(7) Uani 1 1 d . . .
H3 H 0.3423 1.2929 1.1824 0.071 Uiso 1 1 calc R . .
C8 C 0.20114(18) 0.7828(6) 0.73082(16) 0.0594(8) Uani 1 1 d . . .
H8A H 0.1942 0.9584 0.7418 0.071 Uiso 1 1 calc R . .
H8B H 0.2363 0.7670 0.6829 0.071 Uiso 1 1 calc R . .
C10 C 0.0566(2) 0.7873(8) 0.6244(2) 0.0985(13) Uani 1 1 d . . .
H10A H 0.0528 0.9651 0.6327 0.118 Uiso 1 1 calc R . .
H10B H 0.0920 0.7588 0.5772 0.118 Uiso 1 1 calc R . .
C11 C -0.0384(3) 0.6859(11) 0.6008(3) 0.1353(19) Uani 1 1 d . . .
H11A H -0.0351 0.5100 0.5922 0.203 Uiso 1 1 calc R . .
H11B H -0.0662 0.7633 0.5488 0.203 Uiso 1 1 calc R . .
H11C H -0.0746 0.7196 0.6462 0.203 Uiso 1 1 calc R . .
C13 C 0.2692(2) 1.2692(6) 1.06489(18) 0.0684(9) Uani 1 1 d . . .
H13 H 0.2248 1.3903 1.0684 0.082 Uiso 1 1 calc R . .

loop_
_atom_site_aniso_label
_atom_site_aniso_U_11
_atom_site_aniso_U_22
_atom_site_aniso_U_33
_atom_site_aniso_U_23
_atom_site_aniso_U_13
_atom_site_aniso_U_12
N2 0.0422(11) 0.0585(13) 0.0288(10) 0.0061(9) -0.0085(8) 0.0029(10)
S1 0.0645(5) 0.0905(7) 0.0551(5) -0.0094(4) -0.0184(4) 0.0272(4)
O1 0.0682(12) 0.0762(13) 0.0309(9) -0.0021(9) -0.0103(8) 0.0103(10)
C4 0.0356(12) 0.0564(16) 0.0329(12) 0.0074(11) -0.0027(10) -0.0055(12)
C12 0.0411(14) 0.0618(17) 0.0306(12) 0.0068(11) -0.0057(10) -0.0019(12)
C15 0.0381(13) 0.0568(16) 0.0308(11) 0.0059(10) -0.0007(10) 0.0008(12)
C1 0.0385(13) 0.0564(17) 0.0392(13) 0.0084(11) -0.0021(10) -0.0011(12)
C2 0.0441(14) 0.0619(17) 0.0398(13) 0.0032(12) 0.0001(11) 0.0015(13)
C7 0.0514(16) 0.0623(18) 0.0432(14) 0.0058(12) -0.0097(12) -0.0002(13)
C6 0.0457(14) 0.0636(17) 0.0314(12) 0.0087(11) -0.0090(10) 0.0041(13)
C9 0.0555(18) 0.096(2) 0.0629(18) 0.0043(17) -0.0181(14) -0.0047(17)
C3 0.0608(18) 0.070(2) 0.0472(15) -0.0061(14) 0.0024(13) 0.0003(16)
C8 0.0513(16) 0.072(2) 0.0490(15) 0.0081(14) -0.0164(12) 0.0036(14)
C10 0.062(2) 0.144(4) 0.079(2) 0.019(2) -0.0317(17) -0.010(2)
C11 0.069(3) 0.213(5) 0.109(3) 0.009(3) -0.042(2) -0.020(3)
C13 0.0633(19) 0.076(2) 0.0628(18) -0.0098(16) -0.0032(15) 0.0196(16)

loop_
_atom_type_symbol
_atom_type_description
_atom_type_scat_dispersion_real
_atom_type_scat_dispersion_imag
_atom_type_scat_source
C C 0.0033 0.0016 'International Tables Vol C Tables 4.2.6.8 and 6.1.1.4'
H H 0.0000 0.0000 'International Tables Vol C Tables 4.2.6.8 and 6.1.1.4'
N N 0.0061 0.0033 'International Tables Vol C Tables 4.2.6.8 and 6.1.1.4'
O O 0.0106 0.0060 'International Tables Vol C Tables 4.2.6.8 and 6.1.1.4'
S S 0.1246 0.1234 'International Tables Vol C Tables 4.2.6.8 and 6.1.1.4'

loop_
_geom_angle_atom_site_label_1
_geom_angle_atom_site_label_2
_geom_angle_atom_site_label_3
_geom_angle
_geom_angle_site_symmetry_1
_geom_angle_site_symmetry_3
C4 N2 C12 112.09(18) . .
C4 N2 C6 129.0(2) . .
C12 N2 C6 118.73(19) . .
C13 S1 C1 92.26(13) . .
C15 C4 N2 106.2(2) . .
C15 C4 C1 127.4(2) . .
N2 C4 C1 126.4(2) . .
O1 C12 N2 123.0(2) . .
O1 C12 C15 133.3(2) . 3_667
N2 C12 C15 103.7(2) . 3_667
C4 C15 C15 110.1(2) . 3_667
C4 C15 C12 141.9(2) . 3_667
C15 C15 C12 107.9(3) 3_667 3_667
C2 C1 C4 124.5(2) . .
C2 C1 S1 109.5(2) . .
C4 C1 S1 125.97(18) . .
C1 C2 C3 113.1(2) . .
C6 C7 C8 111.0(2) . .
N2 C6 C7 113.4(2) . .
C8 C9 C10 112.5(3) . .
C13 C3 C2 113.0(3) . .
C9 C8 C7 114.2(2) . .
C11 C10 C9 113.0(3) . .
C3 C13 S1 112.1(2) . .

loop_
_geom_bond_atom_site_label_1
_geom_bond_atom_site_label_2
_geom_bond_distance
_geom_bond_site_symmetry_2
N2 C4 1.395(3) .
N2 C12 1.415(3) .
N2 C6 1.466(3) .
S1 C13 1.696(3) .
S1 C1 1.725(2) .
O1 C12 1.221(3) .
C4 C15 1.382(3) .
C4 C1 1.433(3) .
C12 C15 1.451(3) 3_667
C15 C15 1.407(5) 3_667
C15 C12 1.451(3) 3_667
C1 C2 1.384(3) .
C2 C3 1.396(4) .
C7 C6 1.516(3) .
C7 C8 1.523(3) .
C9 C8 1.518(4) .
C9 C10 1.521(4) .
C3 C13 1.348(4) .
C10 C11 1.499(5) .
